data_4339837
loop_
_publ_author_name
'Aragoni, M. Carla'
'Arca, Massimiliano'
'Bencini, Andrea'
'Blake, Alexander J.'
'Caltagirone, Claudia'
'Danesi, Andrea'
'Devillanova, Francesco A.'
'Garau, Alessandra'
'Gelbrich, Thomas'
'Isaia, Francesco'
'Lippolis, Vito'
'Hursthouse, Michael B.'
'Valtancoli, Barbara'
'Wilson, Claire'

_publ_section_title
;
 New fluorescent chemosensors for heavy metal ions based on functionalized
 pendant arm derivatives of
 7-anthracenylmethyl-1,4,10-trioxa-7,13-diazacyclopentadecane.
;
_journal_issue 19
_journal_name_full 'Inorganic chemistry'
_journal_page_first 8088
_journal_page_last 8097
_journal_paper_doi 10.1021/ic700657j
_journal_volume 46
_journal_year 2007
_chemical_formula_sum 'C50 H67 Cl3 N4 O18'
_chemical_formula_weight 1118.43
_chemical_name_systematic
; 
 ? 
;
_space_group_IT_number 1
_symmetry_cell_setting triclinic
_symmetry_space_group_name_Hall 'P 1'
_symmetry_space_group_name_H-M 'P 1'
_atom_sites_solution_hydrogens 'geom & NH from delta-F'
_atom_sites_solution_primary direct
_atom_sites_solution_secondary difmap
_audit_creation_method SHELXL-97
_cell_angle_alpha 99.017(2)
_cell_angle_beta 98.096(1)
_cell_angle_gamma 113.352(1)
_cell_formula_units_Z 1
_cell_length_a 10.3932(10)
_cell_length_b 11.8701(11)
_cell_length_c 12.1822(12)
_cell_measurement_reflns_used 3428
_cell_measurement_temperature 150(2)
_cell_measurement_theta_max 26.6
_cell_measurement_theta_min 2.2
_cell_volume 1328.2(2)
_computing_cell_refinement 'Bruker SAINT version 6.36a (Bruker, 2000)'
_computing_data_collection 'Bruker SMART version 5.625 (Bruker, 2001)'
_computing_data_reduction 'Bruker SAINT; Bruker SHELXTL (Bruker, 2001)'
_computing_publication_material 'enCIFer (CCDC, 2003); PLATON (Spek, 2003)'
_computing_structure_refinement 'SHELXL-97 (Sheldrick, 1997)'
_computing_structure_solution 'SHELXS-97 (Sheldrick, 1990)'
_diffrn_ambient_temperature 150(2)
_diffrn_measured_fraction_theta_full 0.981
_diffrn_measured_fraction_theta_max 0.980
_diffrn_measurement_device_type 'Bruker SMART APEX CCD area detector'
_diffrn_measurement_method \w
_diffrn_radiation_monochromator graphite
_diffrn_radiation_source 'normal-focus sealed tube'
_diffrn_radiation_type MoK\a
_diffrn_radiation_wavelength 0.71073
_diffrn_reflns_av_R_equivalents 0.071
_diffrn_reflns_av_sigmaI/netI 0.0624
_diffrn_reflns_limit_h_max 13
_diffrn_reflns_limit_h_min -13
_diffrn_reflns_limit_k_max 15
_diffrn_reflns_limit_k_min -15
_diffrn_reflns_limit_l_max 15
_diffrn_reflns_limit_l_min -15
_diffrn_reflns_number 11441
_diffrn_reflns_theta_full 27.50
_diffrn_reflns_theta_max 27.52
_diffrn_reflns_theta_min 2.19
_diffrn_standards_decay_% 0
_diffrn_standards_number 0
_exptl_absorpt_coefficient_mu 0.250
_exptl_absorpt_correction_type none
_exptl_crystal_colour 'pale yellow'
_exptl_crystal_density_diffrn 1.398
_exptl_crystal_density_method 'not measured'
_exptl_crystal_description lath
_exptl_crystal_F_000 590
_exptl_crystal_size_max 0.70
_exptl_crystal_size_mid 0.24
_exptl_crystal_size_min 0.13
_refine_diff_density_max 0.799
_refine_diff_density_min -0.237
_refine_diff_density_rms 0.066
_refine_ls_abs_structure_details 'Flack H D (1983), Acta Cryst. A39, 876-881'
_refine_ls_abs_structure_Flack 0.32(6)
_refine_ls_extinction_method none
_refine_ls_goodness_of_fit_ref 0.956
_refine_ls_hydrogen_treatment 'constr & refxyz (NH)'
_refine_ls_matrix_type full
_refine_ls_number_parameters 692
_refine_ls_number_reflns 10272
_refine_ls_number_restraints 227
_refine_ls_restrained_S_all 0.975
_refine_ls_R_factor_all 0.0724
_refine_ls_R_factor_gt 0.0565
_refine_ls_shift/su_max 0.004
_refine_ls_shift/su_mean 0.001
_refine_ls_structure_factor_coef Fsqd
_refine_ls_weighting_details 'calc w=1/[\s^2^(Fo^2^)+(0.0701P)^2^] where P=(Fo^2^+2Fc^2^)/3'
_refine_ls_weighting_scheme calc
_refine_ls_wR_factor_gt 0.1251
_refine_ls_wR_factor_ref 0.1321
_reflns_number_gt 7793
_reflns_number_total 10272
_reflns_threshold_expression >2\s(I)
_cod_data_source_file ic700657j-file002.cif
_cod_data_source_block anpozn
_cod_depositor_comments
;
The following automatic conversions were performed:

'_symmetry_cell_setting' value 'Triclinic' changed to 'triclinic'
according to
/usr/data/users/saulius/automatic-downloads/retrospective/ACS/lib/dictionaries/cif_core.dic
dictionary named 'cif_core.dic' version 2.4.2 from 2011-04-26.

Automatic conversion script
Id: cif_fix_values 2281 2013-09-26 08:29:07Z andrius 
;
_cod_database_code 4339837

loop_
_symmetry_equiv_pos_as_xyz
'x, y, z'

loop_
_atom_site_label
_atom_site_type_symbol
_atom_site_fract_x
_atom_site_fract_y
_atom_site_fract_z
_atom_site_U_iso_or_equiv
_atom_site_adp_type
_atom_site_occupancy
_atom_site_symmetry_multiplicity
_atom_site_calc_flag
_atom_site_refinement_flags
N1 N 0.0606(3) -0.4147(3) -0.2782(3) 0.0236(7) Uani 1 1 d D
H1 H 0.102(4) -0.339(2) -0.294(3) 0.035 Uiso 1 1 d D
C2 C 0.1573(4) -0.4253(4) -0.1809(3) 0.0318(9) Uani 1 1 d .
H2A H 0.1631 -0.3676 -0.1102 0.038 Uiso 1 1 calc R
H2B H 0.1150 -0.5125 -0.1701 0.038 Uiso 1 1 calc R
C3 C 0.3048(4) -0.3940(4) -0.1994(4) 0.0373(10) Uani 1 1 d .
H3A H 0.3698 -0.3886 -0.1291 0.045 Uiso 1 1 calc R
H3B H 0.3036 -0.4592 -0.2617 0.045 Uiso 1 1 calc R
O4 O 0.3511(3) -0.2755(3) -0.2290(2) 0.0387(7) Uani 1 1 d .
C5 C 0.4993(5) -0.2235(4) -0.2360(5) 0.0574(15) Uani 1 1 d .
H5A H 0.5125 -0.2720 -0.3039 0.069 Uiso 1 1 calc R
H5B H 0.5605 -0.2260 -0.1672 0.069 Uiso 1 1 calc R
C6 C 0.5387(5) -0.0897(5) -0.2446(4) 0.0579(15) Uani 1 1 d .
H6A H 0.6379 -0.0518 -0.2563 0.070 Uiso 1 1 calc R
H6B H 0.4730 -0.0884 -0.3112 0.070 Uiso 1 1 calc R
N7 N 0.5288(4) -0.0145(3) -0.1396(3) 0.0361(8) Uani 1 1 d D
H7B H 0.450(3) -0.062(4) -0.117(4) 0.054 Uiso 1 1 d D
H7C H 0.599(4) -0.004(4) -0.082(3) 0.054 Uiso 1 1 d D
C8 C 0.5338(5) 0.1109(4) -0.1463(4) 0.0460(12) Uani 1 1 d .
H8A H 0.6223 0.1607 -0.1703 0.055 Uiso 1 1 calc R
H8B H 0.5378 0.1568 -0.0698 0.055 Uiso 1 1 calc R
C9 C 0.4030(5) 0.0998(4) -0.2305(4) 0.0497(12) Uani 1 1 d .
H9A H 0.4004 0.1830 -0.2244 0.060 Uiso 1 1 calc R
H9B H 0.4061 0.0678 -0.3097 0.060 Uiso 1 1 calc R
O10 O 0.2812(3) 0.0137(3) -0.2001(3) 0.0401(7) Uani 1 1 d .
C11 C 0.1491(5) 0.0026(4) -0.2622(4) 0.0367(10) Uani 1 1 d .
H11A H 0.1368 -0.0316 -0.3444 0.044 Uiso 1 1 calc R
H11B H 0.1476 0.0864 -0.2524 0.044 Uiso 1 1 calc R
C12 C 0.0302(5) -0.0848(4) -0.2175(4) 0.0359(10) Uani 1 1 d .
H12A H 0.0540 -0.0608 -0.1331 0.043 Uiso 1 1 calc R
H12B H -0.0603 -0.0783 -0.2451 0.043 Uiso 1 1 calc R
O13 O 0.0120(3) -0.2115(2) -0.2560(2) 0.0287(6) Uani 1 1 d .
C14 C -0.0530(4) -0.2918(4) -0.1860(4) 0.0308(9) Uani 1 1 d .
H14A H -0.1456 -0.2900 -0.1778 0.037 Uiso 1 1 calc R
H14B H 0.0107 -0.2657 -0.1093 0.037 Uiso 1 1 calc R
C15 C -0.0764(4) -0.4214(4) -0.2461(4) 0.0313(9) Uani 1 1 d .
H15A H -0.1546 -0.4532 -0.3154 0.038 Uiso 1 1 calc R
H15B H -0.1048 -0.4802 -0.1954 0.038 Uiso 1 1 calc R
C16 C 0.0365(4) -0.5086(4) -0.3875(3) 0.0249(8) Uani 1 1 d .
H16A H 0.1306 -0.4967 -0.4050 0.030 Uiso 1 1 calc R
H16B H -0.0111 -0.5953 -0.3766 0.030 Uiso 1 1 calc R
C17 C -0.0552(4) -0.4937(4) -0.4871(3) 0.0282(9) Uani 1 1 d .
C18 C 0.0040(5) -0.3906(4) -0.5337(3) 0.0330(10) Uani 1 1 d .
C19 C 0.1502(5) -0.2960(4) -0.4958(4) 0.0379(10) Uani 1 1 d .
H19A H 0.2118 -0.3023 -0.4339 0.045 Uiso 1 1 calc R
C20 C 0.2019(6) -0.1990(5) -0.5458(5) 0.0526(13) Uani 1 1 d .
H20A H 0.2989 -0.1379 -0.5187 0.063 Uiso 1 1 calc R
C21 C 0.1126(8) -0.1870(6) -0.6391(5) 0.0634(17) Uani 1 1 d .
H21A H 0.1507 -0.1179 -0.6735 0.076 Uiso 1 1 calc R
C22 C -0.0260(7) -0.2731(6) -0.6791(4) 0.0592(16) Uani 1 1 d .
H22A H -0.0837 -0.2637 -0.7416 0.071 Uiso 1 1 calc R
C23 C -0.0857(6) -0.3758(5) -0.6298(4) 0.0416(11) Uani 1 1 d .
C24 C -0.2258(6) -0.4654(5) -0.6698(4) 0.0466(12) Uani 1 1 d .
H24A H -0.2840 -0.4545 -0.7309 0.056 Uiso 1 1 calc R
C25 C -0.2864(5) -0.5701(5) -0.6259(4) 0.0432(12) Uani 1 1 d .
C26 C -0.4313(5) -0.6658(6) -0.6704(4) 0.0533(15) Uani 1 1 d .
H26A H -0.4902 -0.6563 -0.7320 0.064 Uiso 1 1 calc R
C27 C -0.4847(6) -0.7660(6) -0.6287(5) 0.0616(16) Uani 1 1 d .
H27A H -0.5809 -0.8271 -0.6602 0.074 Uiso 1 1 calc R
C28 C -0.4016(6) -0.7833(6) -0.5390(5) 0.0640(16) Uani 1 1 d .
H28A H -0.4418 -0.8570 -0.5109 0.077 Uiso 1 1 calc R
C29 C -0.2644(5) -0.6976(5) -0.4905(4) 0.0464(12) Uani 1 1 d .
H29A H -0.2115 -0.7113 -0.4280 0.056 Uiso 1 1 calc R
C30 C -0.1984(5) -0.5873(4) -0.5319(4) 0.0355(10) Uani 1 1 d .
N1A N 1.1873(4) 0.4507(3) 0.1649(3) 0.0291(8) Uani 1 1 d D
H1A H 1.154(4) 0.374(2) 0.180(4) 0.044 Uiso 1 1 d D
C2A C 1.0704(5) 0.4468(4) 0.0733(4) 0.0450(12) Uani 1 1 d .
H2AA H 1.0935 0.5334 0.0633 0.054 Uiso 1 1 calc R
H2AB H 1.0673 0.3947 0.0001 0.054 Uiso 1 1 calc R
C3A C 0.9255(5) 0.3934(4) 0.1019(4) 0.0481(13) Uani 1 1 d .
H3AA H 0.9213 0.4527 0.1667 0.058 Uiso 1 1 calc R
H3AB H 0.8493 0.3791 0.0355 0.058 Uiso 1 1 calc R
O4A O 0.9056(3) 0.2797(3) 0.1309(3) 0.0396(7) Uani 1 1 d .
C5A C 0.7686(5) 0.2123(5) 0.1575(4) 0.0558(14) Uani 1 1 d .
H5AA H 0.6902 0.2118 0.1006 0.067 Uiso 1 1 calc R
H5AB H 0.7663 0.2539 0.2338 0.067 Uiso 1 1 calc R
C6A C 0.7488(5) 0.0820(5) 0.1557(4) 0.0564(14) Uani 1 1 d .
H6AA H 0.6568 0.0350 0.1766 0.068 Uiso 1 1 calc R
H6AB H 0.8276 0.0834 0.2128 0.068 Uiso 1 1 calc R
N7A N 0.7480(4) 0.0169(4) 0.0412(3) 0.0442(10) Uani 1 1 d D
H7A H 0.814(4) 0.069(4) 0.011(4) 0.066 Uiso 1 1 d D
C8A C 0.7639(5) -0.1003(4) 0.0393(5) 0.0522(13) Uani 1 1 d .
H8AA H 0.7549 -0.1410 -0.0406 0.063 Uiso 1 1 calc R
H8AB H 0.6844 -0.1584 0.0676 0.063 Uiso 1 1 calc R
C9A C 0.9041(5) -0.0825(4) 0.1096(4) 0.0474(12) Uani 1 1 d .
H9AA H 0.9076 -0.0583 0.1919 0.057 Uiso 1 1 calc R
H9AB H 0.9171 -0.1612 0.0943 0.057 Uiso 1 1 calc R
O10A O 1.0119(3) 0.0151(3) 0.0767(3) 0.0412(7) Uani 1 1 d .
C11A C 1.1519(5) 0.0454(4) 0.1403(4) 0.0408(11) Uani 1 1 d .
H11C H 1.1691 -0.0315 0.1340 0.049 Uiso 1 1 calc R
H11D H 1.1612 0.0805 0.2218 0.049 Uiso 1 1 calc R
C12A C 1.2575(5) 0.1396(4) 0.0931(4) 0.0437(11) Uani 1 1 d .
H12C H 1.3544 0.1441 0.1190 0.052 Uiso 1 1 calc R
H12D H 1.2313 0.1142 0.0087 0.052 Uiso 1 1 calc R
O13A O 1.2584(3) 0.2597(3) 0.1308(2) 0.0344(7) Uani 1 1 d .
C14A C 1.3078(5) 0.3438(4) 0.0595(4) 0.0438(12) Uani 1 1 d .
H14C H 1.2379 0.3149 -0.0145 0.053 Uiso 1 1 calc R
H14D H 1.4016 0.3501 0.0452 0.053 Uiso 1 1 calc R
C15A C 1.3226(5) 0.4684(4) 0.1235(4) 0.0403(11) Uani 1 1 d .
H15C H 1.3394 0.5282 0.0730 0.048 Uiso 1 1 calc R
H15D H 1.4060 0.5042 0.1893 0.048 Uiso 1 1 calc R
C16A C 1.2136(5) 0.5446(4) 0.2742(3) 0.0328(9) Uani 1 1 d .
H16C H 1.2531 0.6309 0.2609 0.039 Uiso 1 1 calc R
H16D H 1.1209 0.5283 0.2964 0.039 Uiso 1 1 calc R
C17A C 1.3163(4) 0.5377(4) 0.3702(3) 0.0293(9) Uani 1 1 d .
C18A C 1.2671(5) 0.4349(4) 0.4233(3) 0.0308(9) Uani 1 1 d .
C19A C 1.1230(5) 0.3371(4) 0.3895(4) 0.0361(10) Uani 1 1 d .
H19B H 1.0572 0.3394 0.3283 0.043 Uiso 1 1 calc R
C20A C 1.0791(6) 0.2413(5) 0.4438(4) 0.0492(13) Uani 1 1 d .
H20B H 0.9829 0.1780 0.4206 0.059 Uiso 1 1 calc R
C21A C 1.1757(7) 0.2346(6) 0.5349(5) 0.0597(15) Uani 1 1 d .
H21B H 1.1439 0.1673 0.5722 0.072 Uiso 1 1 calc R
C22A C 1.3110(7) 0.3231(6) 0.5679(4) 0.0552(14) Uani 1 1 d .
H22B H 1.3742 0.3175 0.6290 0.066 Uiso 1 1 calc R
C23A C 1.3640(5) 0.4262(5) 0.5141(4) 0.0396(11) Uani 1 1 d .
C24A C 1.5043(5) 0.5202(5) 0.5498(4) 0.0407(11) Uani 1 1 d .
H24B H 1.5682 0.5146 0.6104 0.049 Uiso 1 1 calc R
C25A C 1.5524(5) 0.6200(4) 0.5000(4) 0.0388(11) Uani 1 1 d .
C26A C 1.6973(5) 0.7177(5) 0.5398(5) 0.0561(15) Uani 1 1 d .
H26B H 1.7613 0.7095 0.5985 0.067 Uiso 1 1 calc R
C27A C 1.7446(6) 0.8215(6) 0.4952(5) 0.0667(17) Uani 1 1 d .
H27B H 1.8399 0.8856 0.5235 0.080 Uiso 1 1 calc R
C28A C 1.6521(6) 0.8321(5) 0.4083(5) 0.0680(17) Uani 1 1 d .
H28B H 1.6847 0.9054 0.3785 0.082 Uiso 1 1 calc R
C29A C 1.5145(6) 0.7404(5) 0.3638(5) 0.0541(14) Uani 1 1 d .
H29B H 1.4558 0.7494 0.3017 0.065 Uiso 1 1 calc R
C30A C 1.4582(5) 0.6310(4) 0.4097(4) 0.0339(10) Uani 1 1 d .
Cl1 Cl 0.92468(9) 0.19967(8) -0.22670(8) 0.0308(2) Uani 1 1 d D
Cl2 Cl 0.65787(12) 0.52209(11) -0.04163(11) 0.0473(3) Uani 1 1 d D
Cl3 Cl 1.33973(9) 0.83705(8) 0.09970(7) 0.0294(2) Uani 1 1 d D
O1P O 0.8619(3) 0.2874(3) -0.2113(3) 0.0490(8) Uani 1 1 d D
O2P O 0.8689(4) 0.1189(3) -0.3375(3) 0.0656(11) Uani 1 1 d D
O3P O 1.0781(3) 0.2699(3) -0.2105(3) 0.0514(9) Uani 1 1 d D
O4P O 0.8974(4) 0.1268(3) -0.1445(3) 0.0670(11) Uani 1 1 d D
O5P O 0.5995(4) 0.5802(3) 0.0347(4) 0.0941(16) Uani 1 1 d D
O6P O 0.6083(4) 0.3939(3) -0.0396(4) 0.0810(13) Uani 1 1 d D
O7P O 0.6208(4) 0.5393(6) -0.1495(4) 0.128(2) Uani 1 1 d D
O8P O 0.8134(3) 0.5832(3) -0.0044(3) 0.0508(8) Uani 1 1 d D
O9P O 1.1952(3) 0.7548(3) 0.0939(3) 0.0628(11) Uani 1 1 d D
O10P O 1.3997(4) 0.9184(3) 0.2096(3) 0.0609(10) Uani 1 1 d D
O11P O 1.4177(4) 0.7640(4) 0.0760(3) 0.0662(11) Uani 1 1 d D
O12P O 1.3413(5) 0.9067(3) 0.0156(3) 0.0703(12) Uani 1 1 d D

loop_
_atom_site_aniso_label
_atom_site_aniso_U_11
_atom_site_aniso_U_22
_atom_site_aniso_U_33
_atom_site_aniso_U_23
_atom_site_aniso_U_13
_atom_site_aniso_U_12
N1 0.0250(16) 0.0176(16) 0.0264(17) 0.0056(14) 0.0055(14) 0.0073(13)
C2 0.041(2) 0.026(2) 0.0216(19) 0.0036(16) -0.0042(17) 0.0122(18)
C3 0.035(2) 0.034(2) 0.040(2) 0.0002(19) -0.0040(19) 0.0185(19)
O4 0.0233(14) 0.0414(18) 0.0430(17) 0.0018(14) 0.0056(13) 0.0090(13)
C5 0.030(2) 0.043(3) 0.075(4) -0.023(2) 0.018(2) 0.004(2)
C6 0.034(2) 0.065(3) 0.048(3) -0.010(3) 0.023(2) -0.003(2)
N7 0.0226(17) 0.0299(19) 0.045(2) -0.0007(17) 0.0139(16) 0.0014(15)
C8 0.039(3) 0.029(2) 0.054(3) 0.008(2) 0.011(2) -0.0015(19)
C9 0.057(3) 0.031(2) 0.057(3) 0.022(2) 0.020(3) 0.007(2)
O10 0.0373(16) 0.0350(17) 0.0399(17) 0.0177(14) 0.0039(14) 0.0057(13)
C11 0.045(3) 0.027(2) 0.041(2) 0.0118(19) 0.005(2) 0.0187(19)
C12 0.044(3) 0.029(2) 0.036(2) 0.0004(19) 0.003(2) 0.022(2)
O13 0.0352(16) 0.0226(14) 0.0280(15) 0.0061(12) 0.0111(13) 0.0108(13)
C14 0.032(2) 0.028(2) 0.030(2) 0.0005(18) 0.0092(18) 0.0116(18)
C15 0.0260(19) 0.035(2) 0.029(2) 0.0088(19) 0.0109(17) 0.0081(18)
C16 0.027(2) 0.025(2) 0.0204(19) 0.0043(16) 0.0009(16) 0.0113(17)
C17 0.033(2) 0.030(2) 0.021(2) 0.0017(17) 0.0022(17) 0.0158(18)
C18 0.047(3) 0.036(2) 0.023(2) 0.0054(18) 0.0093(19) 0.024(2)
C19 0.049(3) 0.041(3) 0.029(2) 0.014(2) 0.020(2) 0.019(2)
C20 0.071(4) 0.042(3) 0.050(3) 0.010(2) 0.030(3) 0.024(3)
C21 0.113(5) 0.059(4) 0.048(3) 0.038(3) 0.046(3) 0.049(4)
C22 0.099(5) 0.064(4) 0.042(3) 0.029(3) 0.021(3) 0.055(4)
C23 0.062(3) 0.054(3) 0.025(2) 0.011(2) 0.012(2) 0.038(3)
C24 0.059(3) 0.070(3) 0.025(2) 0.006(2) 0.003(2) 0.047(3)
C25 0.043(3) 0.062(3) 0.027(2) -0.004(2) -0.001(2) 0.035(3)
C26 0.042(3) 0.079(4) 0.036(3) -0.012(3) -0.013(2) 0.039(3)
C27 0.031(3) 0.067(4) 0.060(4) -0.011(3) -0.005(3) 0.008(3)
C28 0.043(3) 0.061(4) 0.062(4) 0.001(3) 0.005(3) 0.004(3)
C29 0.034(3) 0.046(3) 0.043(3) 0.004(2) -0.004(2) 0.007(2)
C30 0.039(2) 0.045(3) 0.024(2) -0.001(2) 0.0037(19) 0.023(2)
N1A 0.0388(19) 0.0232(18) 0.0216(16) 0.0079(14) 0.0043(14) 0.0094(15)
C2A 0.072(3) 0.026(2) 0.030(2) 0.0038(18) -0.012(2) 0.023(2)
C3A 0.048(3) 0.045(3) 0.046(3) -0.009(2) -0.016(2) 0.029(2)
O4A 0.0292(15) 0.0348(16) 0.0491(18) -0.0011(14) 0.0022(13) 0.0142(13)
C5A 0.029(2) 0.060(3) 0.062(3) -0.020(3) 0.006(2) 0.017(2)
C6A 0.038(3) 0.047(3) 0.059(3) -0.005(2) 0.023(2) -0.004(2)
N7A 0.0271(19) 0.038(2) 0.051(2) -0.0059(18) 0.0043(17) 0.0049(17)
C8A 0.044(3) 0.029(2) 0.069(3) 0.011(2) 0.012(3) 0.001(2)
C9A 0.061(3) 0.029(2) 0.049(3) 0.015(2) 0.013(2) 0.015(2)
O10A 0.0396(17) 0.0329(16) 0.0488(19) 0.0164(15) 0.0065(15) 0.0117(14)
C11A 0.048(3) 0.037(3) 0.040(3) 0.004(2) -0.001(2) 0.027(2)
C12A 0.034(2) 0.044(3) 0.050(3) -0.006(2) 0.006(2) 0.022(2)
O13A 0.0335(16) 0.0331(16) 0.0376(17) 0.0030(14) 0.0143(14) 0.0151(13)
C14A 0.036(2) 0.051(3) 0.031(2) 0.005(2) 0.018(2) 0.004(2)
C15A 0.045(3) 0.030(2) 0.033(2) 0.0047(19) 0.014(2) 0.002(2)
C16A 0.046(2) 0.025(2) 0.026(2) 0.0040(17) 0.0010(18) 0.0166(19)
C17A 0.037(2) 0.030(2) 0.023(2) 0.0050(18) 0.0055(18) 0.0174(19)
C18A 0.042(2) 0.036(2) 0.021(2) 0.0082(18) 0.0107(18) 0.022(2)
C19A 0.048(3) 0.035(2) 0.024(2) 0.0038(18) 0.010(2) 0.017(2)
C20A 0.062(3) 0.043(3) 0.041(3) 0.017(2) 0.026(3) 0.014(2)
C21A 0.096(5) 0.053(3) 0.048(3) 0.029(3) 0.033(3) 0.038(3)
C22A 0.080(4) 0.068(4) 0.040(3) 0.028(3) 0.020(3) 0.047(3)
C23A 0.060(3) 0.047(3) 0.029(2) 0.014(2) 0.017(2) 0.037(3)
C24A 0.050(3) 0.053(3) 0.024(2) -0.001(2) -0.002(2) 0.035(2)
C25A 0.040(3) 0.045(3) 0.030(2) -0.006(2) 0.005(2) 0.023(2)
C26A 0.038(3) 0.069(4) 0.047(3) -0.018(3) -0.003(2) 0.024(3)
C27A 0.053(3) 0.054(4) 0.063(4) -0.015(3) 0.011(3) 0.005(3)
C28A 0.071(4) 0.036(3) 0.065(4) 0.006(3) 0.006(3) -0.005(3)
C29A 0.053(3) 0.045(3) 0.047(3) 0.009(3) 0.003(3) 0.006(2)
C30A 0.039(2) 0.030(2) 0.026(2) -0.0014(19) 0.0033(19) 0.013(2)
Cl1 0.0362(5) 0.0220(5) 0.0338(6) 0.0091(4) 0.0109(4) 0.0101(4)
Cl2 0.0446(7) 0.0434(6) 0.0701(9) 0.0270(6) 0.0332(7) 0.0235(6)
Cl3 0.0315(5) 0.0234(5) 0.0338(5) 0.0066(4) 0.0097(4) 0.0113(4)
O1P 0.0438(18) 0.0336(17) 0.074(2) 0.0126(17) 0.0180(17) 0.0192(15)
O2P 0.076(3) 0.057(2) 0.048(2) -0.011(2) -0.003(2) 0.027(2)
O3P 0.0343(18) 0.0375(18) 0.077(3) 0.0079(18) 0.0141(18) 0.0116(15)
O4P 0.094(3) 0.056(2) 0.074(3) 0.044(2) 0.044(2) 0.037(2)
O5P 0.093(3) 0.053(2) 0.160(4) 0.027(2) 0.093(3) 0.032(2)
O6P 0.044(2) 0.044(2) 0.156(4) 0.023(2) 0.034(2) 0.0169(17)
O7P 0.040(2) 0.219(6) 0.112(4) 0.082(4) -0.003(2) 0.031(3)
O8P 0.0358(17) 0.0508(19) 0.061(2) 0.0185(16) 0.0117(15) 0.0116(14)
O9P 0.052(2) 0.037(2) 0.074(3) -0.0020(18) 0.033(2) -0.0061(16)
O10P 0.051(2) 0.060(2) 0.054(2) -0.018(2) -0.0089(18) 0.0238(19)
O11P 0.068(2) 0.074(3) 0.071(3) -0.003(2) 0.002(2) 0.057(2)
O12P 0.128(4) 0.065(2) 0.070(3) 0.048(2) 0.074(3) 0.065(3)

loop_
_atom_type_symbol
_atom_type_description
_atom_type_scat_dispersion_real
_atom_type_scat_dispersion_imag
_atom_type_scat_source
C C 0.0033 0.0016 'International Tables Vol C Tables 4.2.6.8 and 6.1.1.4'
H H 0.0000 0.0000 'International Tables Vol C Tables 4.2.6.8 and 6.1.1.4'
N N 0.0061 0.0033 'International Tables Vol C Tables 4.2.6.8 and 6.1.1.4'
O O 0.0106 0.0060 'International Tables Vol C Tables 4.2.6.8 and 6.1.1.4'
Cl Cl 0.1484 0.1585 'International Tables Vol C Tables 4.2.6.8 and 6.1.1.4'

loop_
_geom_angle_atom_site_label_1
_geom_angle_atom_site_label_2
_geom_angle_atom_site_label_3
_geom_angle
C2 N1 C15 110.5(3)
C2 N1 C16 111.9(3)
C15 N1 C16 113.6(3)
C2 N1 H1 110(3)
C15 N1 H1 106(3)
C16 N1 H1 105(3)
C3 C2 N1 112.6(3)
C3 C2 H2A 109.1
N1 C2 H2A 109.1
C3 C2 H2B 109.1
N1 C2 H2B 109.1
H2A C2 H2B 107.8
O4 C3 C2 106.0(3)
O4 C3 H3A 110.5
C2 C3 H3A 110.5
O4 C3 H3B 110.5
C2 C3 H3B 110.5
H3A C3 H3B 108.7
C3 O4 C5 113.2(3)
O4 C5 C6 106.4(4)
O4 C5 H5A 110.4
C6 C5 H5A 110.4
O4 C5 H5B 110.4
C6 C5 H5B 110.4
H5A C5 H5B 108.6
N7 C6 C5 110.6(4)
N7 C6 H6A 109.5
C5 C6 H6A 109.5
N7 C6 H6B 109.5
C5 C6 H6B 109.5
H6A C6 H6B 108.1
C6 N7 C8 115.9(4)
C6 N7 H7B 108(3)
C8 N7 H7B 112(3)
C6 N7 H7C 109(3)
C8 N7 H7C 109(3)
H7B N7 H7C 102(4)
N7 C8 C9 112.0(4)
N7 C8 H8A 109.2
C9 C8 H8A 109.2
N7 C8 H8B 109.2
C9 C8 H8B 109.2
H8A C8 H8B 107.9
O10 C9 C8 105.8(3)
O10 C9 H9A 110.6
C8 C9 H9A 110.6
O10 C9 H9B 110.6
C8 C9 H9B 110.6
H9A C9 H9B 108.7
C9 O10 C11 113.3(3)
O10 C11 C12 107.9(3)
O10 C11 H11A 110.1
C12 C11 H11A 110.1
O10 C11 H11B 110.1
C12 C11 H11B 110.1
H11A C11 H11B 108.4
O13 C12 C11 109.3(3)
O13 C12 H12A 109.8
C11 C12 H12A 109.8
O13 C12 H12B 109.8
C11 C12 H12B 109.8
H12A C12 H12B 108.3
C14 O13 C12 113.2(3)
O13 C14 C15 105.2(3)
O13 C14 H14A 110.7
C15 C14 H14A 110.7
O13 C14 H14B 110.7
C15 C14 H14B 110.7
H14A C14 H14B 108.8
C14 C15 N1 109.1(3)
C14 C15 H15A 109.9
N1 C15 H15A 109.9
C14 C15 H15B 109.9
N1 C15 H15B 109.9
H15A C15 H15B 108.3
C17 C16 N1 111.9(3)
C17 C16 H16A 109.2
N1 C16 H16A 109.2
C17 C16 H16B 109.2
N1 C16 H16B 109.2
H16A C16 H16B 107.9
C18 C17 C30 121.8(4)
C18 C17 C16 119.0(4)
C30 C17 C16 119.1(4)
C17 C18 C19 124.5(4)
C17 C18 C23 118.9(4)
C19 C18 C23 116.6(4)
C20 C19 C18 121.7(5)
C20 C19 H19A 119.2
C18 C19 H19A 119.2
C19 C20 C21 120.6(6)
C19 C20 H20A 119.7
C21 C20 H20A 119.7
C22 C21 C20 120.7(5)
C22 C21 H21A 119.6
C20 C21 H21A 119.6
C21 C22 C23 121.1(5)
C21 C22 H22A 119.5
C23 C22 H22A 119.5
C24 C23 C22 122.2(5)
C24 C23 C18 118.4(4)
C22 C23 C18 119.4(5)
C23 C24 C25 123.7(4)
C23 C24 H24A 118.2
C25 C24 H24A 118.2
C24 C25 C26 123.6(5)
C24 C25 C30 118.6(5)
C26 C25 C30 117.8(5)
C27 C26 C25 122.1(5)
C27 C26 H26A 118.9
C25 C26 H26A 118.9
C26 C27 C28 120.5(5)
C26 C27 H27A 119.7
C28 C27 H27A 119.7
C29 C28 C27 121.7(6)
C29 C28 H28A 119.2
C27 C28 H28A 119.2
C28 C29 C30 121.1(5)
C28 C29 H29A 119.4
C30 C29 H29A 119.4
C17 C30 C29 124.8(4)
C17 C30 C25 118.5(4)
C29 C30 C25 116.8(4)
C15A N1A C16A 113.2(3)
C15A N1A C2A 112.2(3)
C16A N1A C2A 112.0(3)
C15A N1A H1A 106(3)
C16A N1A H1A 107(3)
C2A N1A H1A 106(3)
C3A C2A N1A 112.0(4)
C3A C2A H2AA 109.2
N1A C2A H2AA 109.2
C3A C2A H2AB 109.2
N1A C2A H2AB 109.2
H2AA C2A H2AB 107.9
O4A C3A C2A 107.5(3)
O4A C3A H3AA 110.2
C2A C3A H3AA 110.2
O4A C3A H3AB 110.2
C2A C3A H3AB 110.2
H3AA C3A H3AB 108.5
C3A O4A C5A 115.2(3)
O4A C5A C6A 108.3(3)
O4A C5A H5AA 110.0
C6A C5A H5AA 110.0
O4A C5A H5AB 110.0
C6A C5A H5AB 110.0
H5AA C5A H5AB 108.4
C5A C6A N7A 110.9(4)
C5A C6A H6AA 109.5
N7A C6A H6AA 109.5
C5A C6A H6AB 109.5
N7A C6A H6AB 109.5
H6AA C6A H6AB 108.1
C8A N7A C6A 113.9(4)
C8A N7A H7A 111(3)
C6A N7A H7A 111(4)
N7A C8A C9A 113.9(4)
N7A C8A H8AA 108.8
C9A C8A H8AA 108.8
N7A C8A H8AB 108.8
C9A C8A H8AB 108.8
H8AA C8A H8AB 107.7
O10A C9A C8A 105.8(4)
O10A C9A H9AA 110.6
C8A C9A H9AA 110.6
O10A C9A H9AB 110.6
C8A C9A H9AB 110.6
H9AA C9A H9AB 108.7
C9A O10A C11A 111.9(3)
O10A C11A C12A 107.8(3)
O10A C11A H11C 110.1
C12A C11A H11C 110.1
O10A C11A H11D 110.1
C12A C11A H11D 110.1
H11C C11A H11D 108.5
O13A C12A C11A 109.3(3)
O13A C12A H12C 109.8
C11A C12A H12C 109.8
O13A C12A H12D 109.8
C11A C12A H12D 109.8
H12C C12A H12D 108.3
C14A O13A C12A 114.2(3)
O13A C14A C15A 105.3(3)
O13A C14A H14C 110.7
C15A C14A H14C 110.7
O13A C14A H14D 110.7
C15A C14A H14D 110.7
H14C C14A H14D 108.8
C14A C15A N1A 109.5(3)
C14A C15A H15C 109.8
N1A C15A H15C 109.8
C14A C15A H15D 109.8
N1A C15A H15D 109.8
H15C C15A H15D 108.2
C17A C16A N1A 112.3(3)
C17A C16A H16C 109.1
N1A C16A H16C 109.1
C17A C16A H16D 109.1
N1A C16A H16D 109.1
H16C C16A H16D 107.9
C30A C17A C18A 119.3(4)
C30A C17A C16A 121.8(4)
C18A C17A C16A 118.8(4)
C17A C18A C23A 119.6(4)
C17A C18A C19A 122.7(4)
C23A C18A C19A 117.7(4)
C20A C19A C18A 121.0(4)
C20A C19A H19B 119.5
C18A C19A H19B 119.5
C19A C20A C21A 120.7(5)
C19A C20A H20B 119.6
C21A C20A H20B 119.6
C22A C21A C20A 119.9(5)
C22A C21A H21B 120.0
C20A C21A H21B 120.0
C21A C22A C23A 122.1(5)
C21A C22A H22B 119.0
C23A C22A H22B 119.0
C24A C23A C22A 122.3(4)
C24A C23A C18A 119.2(4)
C22A C23A C18A 118.5(5)
C25A C24A C23A 121.7(4)
C25A C24A H24B 119.1
C23A C24A H24B 119.1
C24A C25A C30A 120.1(4)
C24A C25A C26A 120.9(5)
C30A C25A C26A 119.0(5)
C27A C26A C25A 121.6(5)
C27A C26A H26B 119.2
C25A C26A H26B 119.2
C26A C27A C28A 119.1(5)
C26A C27A H27B 120.5
C28A C27A H27B 120.5
C29A C28A C27A 122.2(5)
C29A C28A H28B 118.9
C27A C28A H28B 118.9
C28A C29A C30A 120.9(5)
C28A C29A H29B 119.6
C30A C29A H29B 119.6
C17A C30A C25A 120.0(4)
C17A C30A C29A 122.8(4)
C25A C30A C29A 117.2(4)
O4P Cl1 O2P 109.5(2)
O4P Cl1 O1P 109.4(2)
O2P Cl1 O1P 111.4(2)
O4P Cl1 O3P 108.8(2)
O2P Cl1 O3P 109.1(2)
O1P Cl1 O3P 108.55(19)
O7P Cl2 O6P 112.4(3)
O7P Cl2 O5P 109.1(3)
O6P Cl2 O5P 109.1(2)
O7P Cl2 O8P 108.3(2)
O6P Cl2 O8P 109.2(2)
O5P Cl2 O8P 108.6(2)
O12P Cl3 O10P 110.7(2)
O12P Cl3 O9P 108.2(3)
O10P Cl3 O9P 109.0(2)
O12P Cl3 O11P 108.9(2)
O10P Cl3 O11P 110.8(2)
O9P Cl3 O11P 109.1(2)

loop_
_geom_bond_atom_site_label_1
_geom_bond_atom_site_label_2
_geom_bond_distance
N1 C2 1.498(5)
N1 C15 1.505(5)
N1 C16 1.516(5)
N1 H1 0.890(10)
C2 C3 1.487(6)
C2 H2A 0.9900
C2 H2B 0.9900
C3 O4 1.418(5)
C3 H3A 0.9900
C3 H3B 0.9900
O4 C5 1.436(5)
C5 C6 1.499(7)
C5 H5A 0.9900
C5 H5B 0.9900
C6 N7 1.482(6)
C6 H6A 0.9900
C6 H6B 0.9900
N7 C8 1.486(6)
N7 H7B 0.893(10)
N7 H7C 0.894(10)
C8 C9 1.529(7)
C8 H8A 0.9900
C8 H8B 0.9900
C9 O10 1.418(5)
C9 H9A 0.9900
C9 H9B 0.9900
O10 C11 1.417(5)
C11 C12 1.499(6)
C11 H11A 0.9900
C11 H11B 0.9900
C12 O13 1.431(4)
C12 H12A 0.9900
C12 H12B 0.9900
O13 C14 1.413(4)
C14 C15 1.504(6)
C14 H14A 0.9900
C14 H14B 0.9900
C15 H15A 0.9900
C15 H15B 0.9900
C16 C17 1.512(5)
C16 H16A 0.9900
C16 H16B 0.9900
C17 C18 1.384(6)
C17 C30 1.421(6)
C18 C19 1.439(6)
C18 C23 1.469(6)
C19 C20 1.344(6)
C19 H19A 0.9500
C20 C21 1.426(8)
C20 H20A 0.9500
C21 C22 1.355(8)
C21 H21A 0.9500
C22 C23 1.402(7)
C22 H22A 0.9500
C23 C24 1.378(7)
C24 C25 1.382(7)
C24 H24A 0.9500
C25 C26 1.440(7)
C25 C30 1.454(6)
C26 C27 1.314(7)
C26 H26A 0.9500
C27 C28 1.388(8)
C27 H27A 0.9500
C28 C29 1.357(7)
C28 H28A 0.9500
C29 C30 1.425(6)
C29 H29A 0.9500
N1A C15A 1.509(5)
N1A C16A 1.510(5)
N1A C2A 1.510(5)
N1A H1A 0.891(10)
C2A C3A 1.501(7)
C2A H2AA 0.9900
C2A H2AB 0.9900
C3A O4A 1.391(5)
C3A H3AA 0.9900
C3A H3AB 0.9900
O4A C5A 1.443(5)
C5A C6A 1.473(7)
C5A H5AA 0.9900
C5A H5AB 0.9900
C6A N7A 1.483(6)
C6A H6AA 0.9900
C6A H6AB 0.9900
N7A C8A 1.462(6)
N7A H7A 0.899(10)
C8A C9A 1.499(7)
C8A H8AA 0.9900
C8A H8AB 0.9900
C9A O10A 1.414(5)
C9A H9AA 0.9900
C9A H9AB 0.9900
O10A C11A 1.424(5)
C11A C12A 1.481(6)
C11A H11C 0.9900
C11A H11D 0.9900
C12A O13A 1.424(5)
C12A H12C 0.9900
C12A H12D 0.9900
O13A C14A 1.415(5)
C14A C15A 1.498(6)
C14A H14C 0.9900
C14A H14D 0.9900
C15A H15C 0.9900
C15A H15D 0.9900
C16A C17A 1.504(5)
C16A H16C 0.9900
C16A H16D 0.9900
C17A C30A 1.404(6)
C17A C18A 1.420(5)
C18A C23A 1.433(6)
C18A C19A 1.435(6)
C19A C20A 1.360(6)
C19A H19B 0.9500
C20A C21A 1.422(8)
C20A H20B 0.9500
C21A C22A 1.334(8)
C21A H21B 0.9500
C22A C23A 1.431(6)
C22A H22B 0.9500
C23A C24A 1.393(7)
C24A C25A 1.366(6)
C24A H24B 0.9500
C25A C30A 1.424(6)
C25A C26A 1.442(7)
C26A C27A 1.362(8)
C26A H26B 0.9500
C27A C28A 1.384(8)
C27A H27B 0.9500
C28A C29A 1.374(7)
C28A H28B 0.9500
C29A C30A 1.435(6)
C29A H29B 0.9500
Cl1 O4P 1.410(3)
Cl1 O2P 1.417(3)
Cl1 O1P 1.434(3)
Cl1 O3P 1.443(3)
Cl2 O7P 1.386(4)
Cl2 O6P 1.405(3)
Cl2 O5P 1.413(3)
Cl2 O8P 1.451(3)
Cl3 O12P 1.411(3)
Cl3 O10P 1.413(3)
Cl3 O9P 1.415(3)
Cl3 O11P 1.427(3)

loop_
_geom_hbond_atom_site_label_D
_geom_hbond_atom_site_label_H
_geom_hbond_atom_site_label_A
_geom_hbond_distance_DH
_geom_hbond_distance_HA
_geom_hbond_distance_DA
_geom_hbond_angle_DHA
_geom_hbond_site_symmetry_A
N1 H1 O13 0.890(10) 2.10(4) 2.634(4) 118(3) .
N7 H7B O12P 0.893(10) 2.10(3) 2.898(5) 148(4) 1_445
N7 H7C N7A 0.894(10) 1.904(12) 2.798(5) 179(5) .
N1A H1A O13A 0.891(10) 2.11(4) 2.642(4) 117(3) .
N1A H1A O4A 0.891(10) 2.32(4) 2.747(4) 110(3) .
N7A H7A O4P 0.899(10) 2.28(3) 3.088(5) 150(5) .
